data_7706363
loop_
_publ_author_name
'Brunecker, Carina'
'Arrowsmith, Merle'
'M\"ussig, Jonas H'
'B\"ohnke, Julian'
'Stoy, Andreas'
'He\&s, Merlin'
'Hofmann, Alexander'
'Lenczyk, Carsten'
'Lichtenberg, Crispin'
'Ramler, Jacqueline'
'Rempel, Anna'
'Braunschweig, Holger'

_publ_section_title
;
 Synthesis and characterisation of boranediyl- and diboranediyl-bridged
 diplatinum A-frame complexes.
;
_journal_issue 10
_journal_name_full 'Dalton transactions (Cambridge, England : 2003)'
_journal_page_first 3506
_journal_page_last 3515
_journal_paper_doi 10.1039/d0dt03855e
_journal_volume 50
_journal_year 2021
_chemical_formula_moiety 'C16 H39 B Br2 P4 Pt2, C H2 Cl2'
_chemical_formula_sum 'C17 H41 B Br2 Cl2 P4 Pt2'
_chemical_formula_weight 1001.09
_chemical_name_systematic 4-Br(Cy)
_chemical_properties_physical 'Air-sensitive,Moisture-sensitive,Heat-sensitive,slowly decomposes in solution'
_space_group_crystal_system monoclinic
_space_group_IT_number 14
_space_group_name_Hall '-P 2yn'
_space_group_name_H-M_alt 'P 1 21/n 1'
_atom_sites_solution_hydrogens geom
_audit_creation_method SHELXL-2017/1
_audit_update_record
;
2020-11-06 deposited with the CCDC.	2021-01-08 downloaded from the CCDC.
;
_cell_angle_alpha 90
_cell_angle_beta 109.9580(10)
_cell_angle_gamma 90
_cell_formula_units_Z 4
_cell_length_a 15.3302(5)
_cell_length_b 10.6045(3)
_cell_length_c 20.0669(6)
_cell_measurement_reflns_used 9849
_cell_measurement_temperature 102(2)
_cell_measurement_theta_max 26.75
_cell_measurement_theta_min 2.81
_cell_volume 3066.34(16)
_computing_cell_refinement 'Saint+ ver. V8.37A (Bruker AXS)'
_computing_data_collection 'APEX2 ver. 2014.9 (Bruker AXS)'
_computing_data_reduction 'Saint+ ver. V8.37A (Bruker AXS)'
_computing_molecular_graphics 'ShelXLe (Huebschle et all, 2011)'
_computing_publication_material 'SHELXL-2017/1 (Sheldrick, 2017)'
_computing_structure_refinement 'SHELXL-2017/1 (Sheldrick, 2017)'
_computing_structure_solution 'SHELXT (Sheldrick, 2014)'
_diffrn_ambient_temperature 102(2)
_diffrn_detector 'CMOS area detector (Photon II)'
_diffrn_detector_area_resol_mean 7.5
_diffrn_measured_fraction_theta_full 0.999
_diffrn_measured_fraction_theta_max 0.999
_diffrn_measurement_device_type 'Bruker D8 Quest'
_diffrn_measurement_method '\f and \w scans'
_diffrn_radiation_monochromator 'multi-layer mirror'
_diffrn_radiation_type MoK\a
_diffrn_radiation_wavelength 0.71073
_diffrn_reflns_av_R_equivalents 0.0401
_diffrn_reflns_av_unetI/netI 0.0226
_diffrn_reflns_Laue_measured_fraction_full 0.999
_diffrn_reflns_Laue_measured_fraction_max 0.999
_diffrn_reflns_limit_h_max 18
_diffrn_reflns_limit_h_min -18
_diffrn_reflns_limit_k_max 13
_diffrn_reflns_limit_k_min -13
_diffrn_reflns_limit_l_max 24
_diffrn_reflns_limit_l_min -24
_diffrn_reflns_number 40498
_diffrn_reflns_point_group_measured_fraction_full 0.999
_diffrn_reflns_point_group_measured_fraction_max 0.999
_diffrn_reflns_theta_full 26.000
_diffrn_reflns_theta_max 26.022
_diffrn_reflns_theta_min 2.203
_diffrn_source 'microfocus sealed tube (Incoatec ImS)'
_exptl_absorpt_coefficient_mu 12.109
_exptl_absorpt_correction_T_max 0.0970
_exptl_absorpt_correction_T_min 0.0291
_exptl_absorpt_correction_type multi-scan
_exptl_absorpt_process_details 'SadAbs 2016/2 (Bruker AXS)'
_exptl_crystal_colour colourless
_exptl_crystal_density_diffrn 2.169
_exptl_crystal_description plate
_exptl_crystal_F_000 1872
_exptl_crystal_recrystallization_method 'Re-crystallisation from solvent: CH2Cl2/pentane'
_exptl_crystal_size_max 0.805
_exptl_crystal_size_mid 0.375
_exptl_crystal_size_min 0.184
_refine_diff_density_max 1.302
_refine_diff_density_min -0.917
_refine_diff_density_rms 0.112
_refine_ls_extinction_method none
_refine_ls_goodness_of_fit_ref 1.208
_refine_ls_hydrogen_treatment constr
_refine_ls_matrix_type full
_refine_ls_number_parameters 261
_refine_ls_number_reflns 6024
_refine_ls_number_restraints 0
_refine_ls_restrained_S_all 1.208
_refine_ls_R_factor_all 0.0233
_refine_ls_R_factor_gt 0.0204
_refine_ls_shift/su_max 0.002
_refine_ls_shift/su_mean 0.000
_refine_ls_structure_factor_coef Fsqd
_refine_ls_weighting_details 'w=1/[\s^2^(Fo^2^)+(0.0054P)^2^+8.9721P] where P=(Fo^2^+2Fc^2^)/3'
_refine_ls_weighting_scheme calc
_refine_ls_wR_factor_gt 0.0438
_refine_ls_wR_factor_ref 0.0443
_reflns_Friedel_coverage 0.000
_reflns_number_gt 5622
_reflns_number_total 6025
_reflns_threshold_expression 'I > 2\s(I)'
_cod_data_source_file d0dt03855e2.cif
_cod_data_source_block test_a_CCDC3
_cod_depositor_comments 'Adding full bibliography for 7706356--7706368.cif.'
_cod_original_sg_symbol_H-M 'P 21/n'
_cod_database_code 7706363
_shelx_shelxl_version_number 2017/1
_shelx_space_group_comment
;
The symmetry employed for this shelxl refinement is uniquely defined
by the following loop, which should always be used as a source of
symmetry information in preference to the above space-group names.
They are only intended as comments.
;
_shelx_estimated_absorpt_t_min 0.037
_shelx_estimated_absorpt_t_max 0.214

loop_
_space_group_symop_operation_xyz
'x, y, z'
'-x+1/2, y+1/2, -z+1/2'
'-x, -y, -z'
'x-1/2, -y-1/2, z-1/2'

loop_
_atom_site_label
_atom_site_type_symbol
_atom_site_fract_x
_atom_site_fract_y
_atom_site_fract_z
_atom_site_U_iso_or_equiv
_atom_site_adp_type
_atom_site_occupancy
_atom_site_site_symmetry_order
_atom_site_calc_flag
_atom_site_refinement_flags_posn
_atom_site_refinement_flags_adp
_atom_site_refinement_flags_occupancy
_atom_site_disorder_assembly
_atom_site_disorder_group
P1_1 P 0.35285(7) 0.32473(10) 0.28472(6) 0.0175(2) Uani 1 1 d . . . . .
Br1_1 Br 0.36862(3) 0.61875(4) 0.36545(3) 0.02844(11) Uani 1 1 d . . . . .
Pt1_1 Pt 0.47817(2) 0.44310(2) 0.34559(2) 0.01694(4) Uani 1 1 d . . . . .
C1_1 C 0.3756(3) 0.1747(4) 0.2482(2) 0.0182(9) Uani 1 1 d . . . . .
H1A_1 H 0.401978 0.115161 0.288002 0.022 Uiso 1 1 calc R U . . .
H1AB_1 H 0.315478 0.139466 0.217576 0.022 Uiso 1 1 calc R U . . .
B1_1 B 0.5615(3) 0.3021(5) 0.3368(3) 0.0201(10) Uani 1 1 d . . . . .
P2_1 P 0.45342(7) 0.17961(11) 0.19667(6) 0.0198(2) Uani 1 1 d . . . . .
Br2_1 Br 0.62581(3) 0.28952(4) 0.12640(2) 0.02292(9) Uani 1 1 d . . . . .
Pt2_1 Pt 0.58435(2) 0.29739(2) 0.24432(2) 0.01645(4) Uani 1 1 d . . . . .
C2_1 C 0.7102(3) 0.5161(4) 0.3752(2) 0.0214(9) Uani 1 1 d . . . . .
H2A_1 H 0.740327 0.450961 0.411037 0.026 Uiso 1 1 calc R U . . .
H2AB_1 H 0.753592 0.588276 0.383354 0.026 Uiso 1 1 calc R U . . .
P3_1 P 0.60473(8) 0.56938(11) 0.39014(6) 0.0218(2) Uani 1 1 d . . . . .
C3_1 C 0.2760(3) 0.4115(4) 0.2094(2) 0.0252(10) Uani 1 1 d . . . . .
H3A_1 H 0.311760 0.445050 0.181122 0.038 Uiso 1 1 calc R U . . .
H3B_1 H 0.247320 0.481334 0.226377 0.038 Uiso 1 1 calc R U . . .
H3C_1 H 0.227529 0.354956 0.180012 0.038 Uiso 1 1 calc R U . . .
C5_1 C 0.5846(4) 0.7274(4) 0.3524(3) 0.0336(12) Uani 1 1 d . . . . .
H5A_1 H 0.558761 0.721531 0.300544 0.050 Uiso 1 1 calc R U . . .
H5B_1 H 0.643449 0.773632 0.366261 0.050 Uiso 1 1 calc R U . . .
H5C_1 H 0.540793 0.771937 0.369913 0.050 Uiso 1 1 calc R U . . .
C6_1 C 0.6455(4) 0.5987(5) 0.4844(3) 0.0382(13) Uani 1 1 d . . . . .
H6A_1 H 0.697108 0.658830 0.496517 0.057 Uiso 1 1 calc R U . . .
H6B_1 H 0.666677 0.519403 0.509880 0.057 Uiso 1 1 calc R U . . .
H6C_1 H 0.594850 0.633770 0.498011 0.057 Uiso 1 1 calc R U . . .
C7_1 C 0.6648(3) 0.5856(4) 0.2285(2) 0.0271(10) Uani 1 1 d . . . . .
H7A_1 H 0.669552 0.562585 0.182614 0.041 Uiso 1 1 calc R U . . .
H7B_1 H 0.707921 0.654659 0.249483 0.041 Uiso 1 1 calc R U . . .
H7C_1 H 0.601223 0.612780 0.221797 0.041 Uiso 1 1 calc R U . . .
C8_1 C 0.8122(3) 0.4220(4) 0.2925(3) 0.0295(11) Uani 1 1 d . . . . .
H8A_1 H 0.813460 0.397234 0.245773 0.044 Uiso 1 1 calc R U . . .
H8B_1 H 0.838598 0.354169 0.326600 0.044 Uiso 1 1 calc R U . . .
H8C_1 H 0.848918 0.498990 0.308124 0.044 Uiso 1 1 calc R U . . .
C9_1 C 0.3819(3) 0.2381(5) 0.1102(2) 0.0324(12) Uani 1 1 d . . . . .
H9A_1 H 0.413082 0.221869 0.075774 0.049 Uiso 1 1 calc R U . . .
H9B_1 H 0.372402 0.329056 0.113106 0.049 Uiso 1 1 calc R U . . .
H9C_1 H 0.321790 0.195032 0.095115 0.049 Uiso 1 1 calc R U . . .
C10_1 C 0.4602(3) 0.0130(5) 0.1789(3) 0.0361(13) Uani 1 1 d . . . . .
H10A_1 H 0.397430 -0.021824 0.158993 0.054 Uiso 1 1 calc R U . . .
H10B_1 H 0.494103 -0.030891 0.223165 0.054 Uiso 1 1 calc R U . . .
H10C_1 H 0.492825 0.001701 0.144969 0.054 Uiso 1 1 calc R U . . .
C4_1 C 0.2755(3) 0.2758(4) 0.3311(2) 0.0262(10) Uani 1 1 d . . . . .
H4A_1 H 0.220662 0.234798 0.297634 0.039 Uiso 1 1 calc R U . . .
H4B_1 H 0.256199 0.349744 0.351834 0.039 Uiso 1 1 calc R U . . .
H4C_1 H 0.307818 0.216290 0.368813 0.039 Uiso 1 1 calc R U . . .
P4_1 P 0.69353(7) 0.45093(10) 0.28694(6) 0.0187(2) Uani 1 1 d . . . . .
C1_2 C 0.6108(3) 0.2105(4) 0.4015(2) 0.0191(9) Uani 1 1 d . . . . .
H1_2 H 0.664344 0.260479 0.433077 0.023 Uiso 1 1 calc R U . . .
C2_2 C 0.5533(3) 0.1762(4) 0.4490(2) 0.0206(9) Uani 1 1 d . . . . .
H2A_2 H 0.529305 0.254531 0.463314 0.025 Uiso 1 1 calc R U . . .
H2AB_2 H 0.499446 0.124293 0.421366 0.025 Uiso 1 1 calc R U . . .
C3_2 C 0.6107(3) 0.1036(4) 0.5154(2) 0.0230(9) Uani 1 1 d . . . . .
H3A_2 H 0.659531 0.159754 0.546134 0.028 Uiso 1 1 calc R U . . .
H3AB_2 H 0.569964 0.078468 0.542222 0.028 Uiso 1 1 calc R U . . .
C4_2 C 0.6559(3) -0.0134(4) 0.4980(2) 0.0245(10) Uani 1 1 d . . . . .
H4A_2 H 0.607260 -0.075457 0.473508 0.029 Uiso 1 1 calc R U . . .
H4AB_2 H 0.696906 -0.052301 0.542470 0.029 Uiso 1 1 calc R U . . .
C5_2 C 0.7131(3) 0.0187(4) 0.4503(2) 0.0267(10) Uani 1 1 d . . . . .
H5A_2 H 0.767347 0.070530 0.477378 0.032 Uiso 1 1 calc R U . . .
H5AB_2 H 0.736412 -0.060146 0.435990 0.032 Uiso 1 1 calc R U . . .
C6_2 C 0.6549(3) 0.0906(4) 0.3843(2) 0.0264(10) Uani 1 1 d . . . . .
H6A_2 H 0.605179 0.034590 0.354505 0.032 Uiso 1 1 calc R U . . .
H6AB_2 H 0.694739 0.113899 0.356359 0.032 Uiso 1 1 calc R U . . .
C1_3 C 0.4675(4) 0.5967(5) 0.0591(3) 0.0367(12) Uani 1 1 d . . . . .
H1A_3 H 0.495055 0.513811 0.077384 0.044 Uiso 1 1 calc R U . . .
H1AB_3 H 0.422988 0.584029 0.010506 0.044 Uiso 1 1 calc R U . . .
Cl1_3 Cl 0.40763(10) 0.65554(16) 0.11374(8) 0.0528(4) Uani 1 1 d . . . . .
Cl2_3 Cl 0.55585(10) 0.70016(16) 0.05604(7) 0.0505(4) Uani 1 1 d . . . . .

loop_
_atom_site_aniso_label
_atom_site_aniso_U_11
_atom_site_aniso_U_22
_atom_site_aniso_U_33
_atom_site_aniso_U_23
_atom_site_aniso_U_13
_atom_site_aniso_U_12
P1_1 0.0172(5) 0.0176(5) 0.0184(6) 0.0000(4) 0.0069(4) 0.0009(4)
Br1_1 0.0251(2) 0.0240(2) 0.0322(3) -0.00651(19) 0.0045(2) 0.00719(19)
Pt1_1 0.01809(8) 0.01474(8) 0.01792(8) -0.00028(6) 0.00606(6) 0.00028(6)
C1_1 0.017(2) 0.017(2) 0.021(2) 0.0016(17) 0.0068(17) 0.0009(17)
B1_1 0.016(2) 0.018(2) 0.025(3) -0.004(2) 0.006(2) -0.0026(19)
P2_1 0.0157(5) 0.0225(6) 0.0214(6) -0.0048(5) 0.0067(5) -0.0019(4)
Br2_1 0.0243(2) 0.0264(2) 0.0205(2) 0.00138(17) 0.01086(18) 0.00202(18)
Pt2_1 0.01579(8) 0.01750(8) 0.01680(8) 0.00008(6) 0.00653(6) -0.00128(6)
C2_1 0.021(2) 0.023(2) 0.019(2) -0.0022(18) 0.0056(18) -0.0078(18)
P3_1 0.0256(6) 0.0194(6) 0.0216(6) -0.0037(5) 0.0096(5) -0.0044(5)
C3_1 0.027(2) 0.023(2) 0.021(2) -0.0009(19) 0.0023(19) 0.0045(19)
C5_1 0.043(3) 0.018(2) 0.046(3) -0.005(2) 0.024(3) -0.005(2)
C6_1 0.040(3) 0.047(3) 0.030(3) -0.013(2) 0.014(2) -0.013(3)
C7_1 0.036(3) 0.021(2) 0.025(2) 0.0033(19) 0.012(2) -0.002(2)
C8_1 0.018(2) 0.026(2) 0.047(3) -0.009(2) 0.014(2) -0.0057(19)
C9_1 0.023(2) 0.056(3) 0.020(2) -0.005(2) 0.009(2) -0.006(2)
C10_1 0.023(2) 0.030(3) 0.058(4) -0.023(2) 0.017(2) -0.005(2)
C4_1 0.024(2) 0.029(3) 0.030(3) -0.005(2) 0.015(2) -0.001(2)
P4_1 0.0174(5) 0.0183(5) 0.0214(6) 0.0006(4) 0.0077(5) -0.0029(4)
C1_2 0.020(2) 0.020(2) 0.019(2) -0.0015(17) 0.0084(18) -0.0011(17)
C2_2 0.021(2) 0.020(2) 0.024(2) 0.0023(18) 0.0111(19) 0.0040(18)
C3_2 0.029(2) 0.023(2) 0.019(2) 0.0022(18) 0.0107(19) 0.0008(19)
C4_2 0.030(2) 0.017(2) 0.024(2) 0.0046(18) 0.007(2) 0.0032(19)
C5_2 0.027(2) 0.023(2) 0.030(3) 0.0006(19) 0.010(2) 0.005(2)
C6_2 0.030(2) 0.027(2) 0.026(3) 0.000(2) 0.014(2) 0.006(2)
C1_3 0.033(3) 0.045(3) 0.033(3) -0.008(2) 0.012(2) -0.001(2)
Cl1_3 0.0449(8) 0.0673(10) 0.0532(9) -0.0131(8) 0.0258(7) 0.0029(7)
Cl2_3 0.0452(8) 0.0743(11) 0.0278(7) 0.0094(7) 0.0068(6) -0.0186(8)

loop_
_atom_type_symbol
_atom_type_description
_atom_type_scat_dispersion_real
_atom_type_scat_dispersion_imag
_atom_type_scat_source
C C 0.0033 0.0016 'International Tables Vol C Tables 4.2.6.8 and 6.1.1.4'
H H 0.0000 0.0000 'International Tables Vol C Tables 4.2.6.8 and 6.1.1.4'
B B 0.0013 0.0007 'International Tables Vol C Tables 4.2.6.8 and 6.1.1.4'
P P 0.1023 0.0942 'International Tables Vol C Tables 4.2.6.8 and 6.1.1.4'
Cl Cl 0.1484 0.1585 'International Tables Vol C Tables 4.2.6.8 and 6.1.1.4'
Br Br -0.2901 2.4595 'International Tables Vol C Tables 4.2.6.8 and 6.1.1.4'
Pt Pt -1.7033 8.3905 'International Tables Vol C Tables 4.2.6.8 and 6.1.1.4'

loop_
_exptl_crystal_face_index_h
_exptl_crystal_face_index_k
_exptl_crystal_face_index_l
_exptl_crystal_face_perp_dist
0.00 1.00 1.00 0.1570
0.00 -1.00 -1.00 0.1300
-1.00 -1.00 -1.00 0.1140
1.00 1.00 1.00 0.0710
-1.00 1.00 -1.00 0.1860
1.00 -1.00 1.00 0.1670
0.00 -1.00 1.00 0.1550
0.00 1.00 -1.00 0.1560
-1.00 1.00 0.00 0.2160
1.00 1.00 0.00 0.1040
-1.00 -1.00 0.00 0.0740
-1.00 0.00 0.00 0.1360
1.00 0.00 0.00 0.1900
1.00 -1.00 -1.00 0.1740

loop_
_geom_angle_atom_site_label_1
_geom_angle_atom_site_label_2
_geom_angle_atom_site_label_3
_geom_angle
_geom_angle_site_symmetry_1
_geom_angle_site_symmetry_3
_geom_angle_publ_flag
C4_1 P1_1 C3_1 102.7(2) . . ?
C4_1 P1_1 C1_1 101.8(2) . . ?
C3_1 P1_1 C1_1 105.3(2) . . ?
C4_1 P1_1 Pt1_1 117.60(16) . . ?
C3_1 P1_1 Pt1_1 110.89(15) . . ?
C1_1 P1_1 Pt1_1 116.93(14) . . ?
B1_1 Pt1_1 P1_1 89.30(14) . . ?
B1_1 Pt1_1 P3_1 89.43(14) . . ?
P1_1 Pt1_1 P3_1 171.30(4) . . ?
B1_1 Pt1_1 Br1_1 175.78(15) . . ?
P1_1 Pt1_1 Br1_1 90.36(3) . . ?
P3_1 Pt1_1 Br1_1 91.53(3) . . ?
P2_1 C1_1 P1_1 116.8(2) . . ?
P2_1 C1_1 H1A_1 108.1 . . ?
P1_1 C1_1 H1A_1 108.1 . . ?
P2_1 C1_1 H1AB_1 108.1 . . ?
P1_1 C1_1 H1AB_1 108.1 . . ?
H1A_1 C1_1 H1AB_1 107.3 . . ?
C1_2 B1_1 Pt2_1 123.9(3) . . ?
C1_2 B1_1 Pt1_1 121.3(3) . . ?
Pt2_1 B1_1 Pt1_1 114.6(2) . . ?
C10_1 P2_1 C9_1 101.6(3) . . ?
C10_1 P2_1 C1_1 100.1(2) . . ?
C9_1 P2_1 C1_1 104.6(2) . . ?
C10_1 P2_1 Pt2_1 121.01(16) . . ?
C9_1 P2_1 Pt2_1 111.80(17) . . ?
C1_1 P2_1 Pt2_1 115.48(14) . . ?
B1_1 Pt2_1 P2_1 89.70(14) . . ?
B1_1 Pt2_1 P4_1 88.45(14) . . ?
P2_1 Pt2_1 P4_1 167.61(4) . . ?
B1_1 Pt2_1 Br2_1 176.42(14) . . ?
P2_1 Pt2_1 Br2_1 93.06(3) . . ?
P4_1 Pt2_1 Br2_1 89.33(3) . . ?
P3_1 C2_1 P4_1 115.7(2) . . ?
P3_1 C2_1 H2A_1 108.4 . . ?
P4_1 C2_1 H2A_1 108.4 . . ?
P3_1 C2_1 H2AB_1 108.4 . . ?
P4_1 C2_1 H2AB_1 108.4 . . ?
H2A_1 C2_1 H2AB_1 107.4 . . ?
C6_1 P3_1 C5_1 103.1(3) . . ?
C6_1 P3_1 C2_1 102.4(2) . . ?
C5_1 P3_1 C2_1 104.4(2) . . ?
C6_1 P3_1 Pt1_1 117.20(18) . . ?
C5_1 P3_1 Pt1_1 112.17(18) . . ?
C2_1 P3_1 Pt1_1 115.88(14) . . ?
P1_1 C3_1 H3A_1 109.5 . . ?
P1_1 C3_1 H3B_1 109.5 . . ?
H3A_1 C3_1 H3B_1 109.5 . . ?
P1_1 C3_1 H3C_1 109.5 . . ?
H3A_1 C3_1 H3C_1 109.5 . . ?
H3B_1 C3_1 H3C_1 109.5 . . ?
P3_1 C5_1 H5A_1 109.5 . . ?
P3_1 C5_1 H5B_1 109.5 . . ?
H5A_1 C5_1 H5B_1 109.5 . . ?
P3_1 C5_1 H5C_1 109.5 . . ?
H5A_1 C5_1 H5C_1 109.5 . . ?
H5B_1 C5_1 H5C_1 109.5 . . ?
P3_1 C6_1 H6A_1 109.5 . . ?
P3_1 C6_1 H6B_1 109.5 . . ?
H6A_1 C6_1 H6B_1 109.5 . . ?
P3_1 C6_1 H6C_1 109.5 . . ?
H6A_1 C6_1 H6C_1 109.5 . . ?
H6B_1 C6_1 H6C_1 109.5 . . ?
P4_1 C7_1 H7A_1 109.5 . . ?
P4_1 C7_1 H7B_1 109.5 . . ?
H7A_1 C7_1 H7B_1 109.5 . . ?
P4_1 C7_1 H7C_1 109.5 . . ?
H7A_1 C7_1 H7C_1 109.5 . . ?
H7B_1 C7_1 H7C_1 109.5 . . ?
P4_1 C8_1 H8A_1 109.5 . . ?
P4_1 C8_1 H8B_1 109.5 . . ?
H8A_1 C8_1 H8B_1 109.5 . . ?
P4_1 C8_1 H8C_1 109.5 . . ?
H8A_1 C8_1 H8C_1 109.5 . . ?
H8B_1 C8_1 H8C_1 109.5 . . ?
P2_1 C9_1 H9A_1 109.5 . . ?
P2_1 C9_1 H9B_1 109.5 . . ?
H9A_1 C9_1 H9B_1 109.5 . . ?
P2_1 C9_1 H9C_1 109.5 . . ?
H9A_1 C9_1 H9C_1 109.5 . . ?
H9B_1 C9_1 H9C_1 109.5 . . ?
P2_1 C10_1 H10A_1 109.5 . . ?
P2_1 C10_1 H10B_1 109.5 . . ?
H10A_1 C10_1 H10B_1 109.5 . . ?
P2_1 C10_1 H10C_1 109.5 . . ?
H10A_1 C10_1 H10C_1 109.5 . . ?
H10B_1 C10_1 H10C_1 109.5 . . ?
P1_1 C4_1 H4A_1 109.5 . . ?
P1_1 C4_1 H4B_1 109.5 . . ?
H4A_1 C4_1 H4B_1 109.5 . . ?
P1_1 C4_1 H4C_1 109.5 . . ?
H4A_1 C4_1 H4C_1 109.5 . . ?
H4B_1 C4_1 H4C_1 109.5 . . ?
C7_1 P4_1 C8_1 101.0(2) . . ?
C7_1 P4_1 C2_1 104.6(2) . . ?
C8_1 P4_1 C2_1 101.4(2) . . ?
C7_1 P4_1 Pt2_1 109.64(16) . . ?
C8_1 P4_1 Pt2_1 119.70(16) . . ?
C2_1 P4_1 Pt2_1 118.24(14) . . ?
C6_2 C1_2 C2_2 109.4(3) . . ?
C6_2 C1_2 B1_1 116.4(4) . . ?
C2_2 C1_2 B1_1 115.8(3) . . ?
C6_2 C1_2 H1_2 104.6 . . ?
C2_2 C1_2 H1_2 104.6 . . ?
B1_1 C1_2 H1_2 104.6 . . ?
C3_2 C2_2 C1_2 112.1(3) . . ?
C3_2 C2_2 H2A_2 109.2 . . ?
C1_2 C2_2 H2A_2 109.2 . . ?
C3_2 C2_2 H2AB_2 109.2 . . ?
C1_2 C2_2 H2AB_2 109.2 . . ?
H2A_2 C2_2 H2AB_2 107.9 . . ?
C4_2 C3_2 C2_2 112.5(4) . . ?
C4_2 C3_2 H3A_2 109.1 . . ?
C2_2 C3_2 H3A_2 109.1 . . ?
C4_2 C3_2 H3AB_2 109.1 . . ?
C2_2 C3_2 H3AB_2 109.1 . . ?
H3A_2 C3_2 H3AB_2 107.8 . . ?
C3_2 C4_2 C5_2 111.3(4) . . ?
C3_2 C4_2 H4A_2 109.4 . . ?
C5_2 C4_2 H4A_2 109.4 . . ?
C3_2 C4_2 H4AB_2 109.4 . . ?
C5_2 C4_2 H4AB_2 109.4 . . ?
H4A_2 C4_2 H4AB_2 108.0 . . ?
C6_2 C5_2 C4_2 111.2(4) . . ?
C6_2 C5_2 H5A_2 109.4 . . ?
C4_2 C5_2 H5A_2 109.4 . . ?
C6_2 C5_2 H5AB_2 109.4 . . ?
C4_2 C5_2 H5AB_2 109.4 . . ?
H5A_2 C5_2 H5AB_2 108.0 . . ?
C5_2 C6_2 C1_2 112.9(4) . . ?
C5_2 C6_2 H6A_2 109.0 . . ?
C1_2 C6_2 H6A_2 109.0 . . ?
C5_2 C6_2 H6AB_2 109.0 . . ?
C1_2 C6_2 H6AB_2 109.0 . . ?
H6A_2 C6_2 H6AB_2 107.8 . . ?
Cl2_3 C1_3 Cl1_3 111.7(3) . . ?
Cl2_3 C1_3 H1A_3 109.3 . . ?
Cl1_3 C1_3 H1A_3 109.3 . . ?
Cl2_3 C1_3 H1AB_3 109.3 . . ?
Cl1_3 C1_3 H1AB_3 109.3 . . ?
H1A_3 C1_3 H1AB_3 107.9 . . ?

loop_
_geom_bond_atom_site_label_1
_geom_bond_atom_site_label_2
_geom_bond_distance
_geom_bond_site_symmetry_2
_geom_bond_publ_flag
P1_1 C4_1 1.815(4) . ?
P1_1 C3_1 1.818(4) . ?
P1_1 C1_1 1.835(4) . ?
P1_1 Pt1_1 2.2708(11) . ?
Br1_1 Pt1_1 2.6278(5) . ?
Pt1_1 B1_1 2.014(5) . ?
Pt1_1 P3_1 2.2744(12) . ?
C1_1 P2_1 1.826(4) . ?
C1_1 H1A_1 0.9900 . ?
C1_1 H1AB_1 0.9900 . ?
B1_1 C1_2 1.591(6) . ?
B1_1 Pt2_1 2.003(5) . ?
P2_1 C10_1 1.812(5) . ?
P2_1 C9_1 1.816(5) . ?
P2_1 Pt2_1 2.2788(11) . ?
Br2_1 Pt2_1 2.6528(4) . ?
Pt2_1 P4_1 2.2818(11) . ?
C2_1 P3_1 1.832(4) . ?
C2_1 P4_1 1.836(4) . ?
C2_1 H2A_1 0.9900 . ?
C2_1 H2AB_1 0.9900 . ?
P3_1 C6_1 1.805(5) . ?
P3_1 C5_1 1.821(5) . ?
C3_1 H3A_1 0.9800 . ?
C3_1 H3B_1 0.9800 . ?
C3_1 H3C_1 0.9800 . ?
C5_1 H5A_1 0.9800 . ?
C5_1 H5B_1 0.9800 . ?
C5_1 H5C_1 0.9800 . ?
C6_1 H6A_1 0.9800 . ?
C6_1 H6B_1 0.9800 . ?
C6_1 H6C_1 0.9800 . ?
C7_1 P4_1 1.804(4) . ?
C7_1 H7A_1 0.9800 . ?
C7_1 H7B_1 0.9800 . ?
C7_1 H7C_1 0.9800 . ?
C8_1 P4_1 1.811(4) . ?
C8_1 H8A_1 0.9800 . ?
C8_1 H8B_1 0.9800 . ?
C8_1 H8C_1 0.9800 . ?
C9_1 H9A_1 0.9800 . ?
C9_1 H9B_1 0.9800 . ?
C9_1 H9C_1 0.9800 . ?
C10_1 H10A_1 0.9800 . ?
C10_1 H10B_1 0.9800 . ?
C10_1 H10C_1 0.9800 . ?
C4_1 H4A_1 0.9800 . ?
C4_1 H4B_1 0.9800 . ?
C4_1 H4C_1 0.9800 . ?
C1_2 C6_2 1.534(6) . ?
C1_2 C2_2 1.545(5) . ?
C1_2 H1_2 1.0000 . ?
C2_2 C3_2 1.531(6) . ?
C2_2 H2A_2 0.9900 . ?
C2_2 H2AB_2 0.9900 . ?
C3_2 C4_2 1.519(6) . ?
C3_2 H3A_2 0.9900 . ?
C3_2 H3AB_2 0.9900 . ?
C4_2 C5_2 1.540(6) . ?
C4_2 H4A_2 0.9900 . ?
C4_2 H4AB_2 0.9900 . ?
C5_2 C6_2 1.525(6) . ?
C5_2 H5A_2 0.9900 . ?
C5_2 H5AB_2 0.9900 . ?
C6_2 H6A_2 0.9900 . ?
C6_2 H6AB_2 0.9900 . ?
C1_3 Cl2_3 1.760(5) . ?
C1_3 Cl1_3 1.767(5) . ?
C1_3 H1A_3 0.9900 . ?
C1_3 H1AB_3 0.9900 . ?

loop_
_geom_torsion_atom_site_label_1
_geom_torsion_atom_site_label_2
_geom_torsion_atom_site_label_3
_geom_torsion_atom_site_label_4
_geom_torsion
_geom_torsion_site_symmetry_1
_geom_torsion_site_symmetry_2
_geom_torsion_site_symmetry_3
_geom_torsion_site_symmetry_4
_geom_torsion_publ_flag
C4_1 P1_1 C1_1 P2_1 -179.5(2) . . . . ?
C3_1 P1_1 C1_1 P2_1 73.7(3) . . . . ?
Pt1_1 P1_1 C1_1 P2_1 -49.9(3) . . . . ?
P1_1 C1_1 P2_1 C10_1 175.9(3) . . . . ?
P1_1 C1_1 P2_1 C9_1 -79.1(3) . . . . ?
P1_1 C1_1 P2_1 Pt2_1 44.3(3) . . . . ?
P4_1 C2_1 P3_1 C6_1 170.1(3) . . . . ?
P4_1 C2_1 P3_1 C5_1 -82.7(3) . . . . ?
P4_1 C2_1 P3_1 Pt1_1 41.3(3) . . . . ?
P3_1 C2_1 P4_1 C7_1 71.2(3) . . . . ?
P3_1 C2_1 P4_1 C8_1 176.0(3) . . . . ?
P3_1 C2_1 P4_1 Pt2_1 -51.0(3) . . . . ?
Pt2_1 B1_1 C1_2 C6_2 -18.1(5) . . . . ?
Pt1_1 B1_1 C1_2 C6_2 167.2(3) . . . . ?
Pt2_1 B1_1 C1_2 C2_2 -148.8(3) . . . . ?
Pt1_1 B1_1 C1_2 C2_2 36.5(5) . . . . ?
C6_2 C1_2 C2_2 C3_2 54.2(5) . . . . ?
B1_1 C1_2 C2_2 C3_2 -172.0(4) . . . . ?
C1_2 C2_2 C3_2 C4_2 -54.8(5) . . . . ?
C2_2 C3_2 C4_2 C5_2 53.6(5) . . . . ?
C3_2 C4_2 C5_2 C6_2 -53.5(5) . . . . ?
C4_2 C5_2 C6_2 C1_2 55.5(5) . . . . ?
C2_2 C1_2 C6_2 C5_2 -55.2(5) . . . . ?
B1_1 C1_2 C6_2 C5_2 171.2(4) . . . . ?
